data_7116122
loop_
_publ_author_name
'Xu-Hui Jin'
'Cheng Chen'
'Cai-Xia Ren'
'Li-Xuan Cai'
'Jie Zhang'

_publ_section_title
;
 Bright white-light emission from a novel donor-acceptor organic molecule
 in the solid state via intermolecular charge transfer
;
_journal_name_full Chem.Commun.
_journal_page_first 15878
_journal_paper_doi 10.1039/C4cc07063A
_journal_volume 50
_journal_year 2014
_chemical_formula_moiety 'C27 H20 Cl2 N4 O4'
_chemical_formula_sum 'C27 H20 Cl2 N4 O4'
_chemical_formula_weight 535.37
_chemical_name_systematic
; 
 ? 
;
_space_group_IT_number 2
_symmetry_cell_setting triclinic
_symmetry_space_group_name_Hall '-P 1'
_symmetry_space_group_name_H-M 'P -1'
_atom_sites_solution_hydrogens geom
_atom_sites_solution_primary direct
_atom_sites_solution_secondary difmap
_audit_creation_method SHELXL-97
_cell_angle_alpha 111.085(5)
_cell_angle_beta 101.692(4)
_cell_angle_gamma 96.127(4)
_cell_formula_units_Z 2
_cell_length_a 10.0965(4)
_cell_length_b 10.8426(5)
_cell_length_c 12.8065(7)
_cell_measurement_reflns_used 4442
_cell_measurement_temperature 293(2)
_cell_measurement_theta_max 74.2570
_cell_measurement_theta_min 3.8100
_cell_volume 1255.95(12)
_computing_cell_refinement CrysAlisPro
_computing_data_collection CrysAlisPro
_computing_data_reduction CrysAlisPro
_computing_structure_refinement 'SHELXL-97 (Sheldrick, 1997)'
_computing_structure_solution 'SHELXS-97 (Sheldrick, 1990)'
_diffrn_ambient_temperature 293(2)
_diffrn_detector_area_resol_mean 10.3503
_diffrn_measured_fraction_theta_full 0.963
_diffrn_measured_fraction_theta_max 0.963
_diffrn_measurement_device_type SuperNova
_diffrn_measurement_method '\w scans'
_diffrn_radiation_monochromator graphite
_diffrn_radiation_source 'fine-focus sealed tube'
_diffrn_radiation_type CuK\a
_diffrn_radiation_wavelength 1.54178
_diffrn_reflns_av_R_equivalents 0.0214
_diffrn_reflns_av_sigmaI/netI 0.0265
_diffrn_reflns_limit_h_max 12
_diffrn_reflns_limit_h_min -7
_diffrn_reflns_limit_k_max 13
_diffrn_reflns_limit_k_min -13
_diffrn_reflns_limit_l_max 15
_diffrn_reflns_limit_l_min -15
_diffrn_reflns_number 8481
_diffrn_reflns_theta_full 74.50
_diffrn_reflns_theta_max 74.50
_diffrn_reflns_theta_min 3.83
_exptl_absorpt_coefficient_mu 2.680
_exptl_absorpt_correction_T_max 1.00000
_exptl_absorpt_correction_T_min 0.63641
_exptl_absorpt_correction_type multi-scan
_exptl_crystal_colour 'light yellow'
_exptl_crystal_density_diffrn 1.416
_exptl_crystal_density_method 'not measured'
_exptl_crystal_description block
_exptl_crystal_F_000 552
_exptl_crystal_size_max 0.2
_exptl_crystal_size_mid 0.1
_exptl_crystal_size_min 0.1
_refine_diff_density_max 0.663
_refine_diff_density_min -0.555
_refine_diff_density_rms 0.062
_refine_ls_extinction_coef 0.025(2)
_refine_ls_extinction_expression Fc^*^=kFc[1+0.001xFc^2^\l^3^/sin(2\q)]^-1/4^
_refine_ls_extinction_method SHELXL
_refine_ls_goodness_of_fit_ref 1.096
_refine_ls_hydrogen_treatment mixed
_refine_ls_matrix_type full
_refine_ls_number_parameters 335
_refine_ls_number_reflns 4945
_refine_ls_number_restraints 0
_refine_ls_restrained_S_all 1.096
_refine_ls_R_factor_all 0.0768
_refine_ls_R_factor_gt 0.0702
_refine_ls_shift/su_max 0.000
_refine_ls_shift/su_mean 0.000
_refine_ls_structure_factor_coef Fsqd
_refine_ls_weighting_details 'calc w=1/[\s^2^(Fo^2^)+(0.1298P)^2^+0.5225P] where P=(Fo^2^+2Fc^2^)/3'
_refine_ls_weighting_scheme calc
_refine_ls_wR_factor_gt 0.2095
_refine_ls_wR_factor_ref 0.2209
_reflns_number_gt 4298
_reflns_number_total 4945
_reflns_threshold_expression >2sigma(I)
_cod_data_source_file c4cc07063a2.cif
_cod_data_source_block L-Cl1
_cod_original_cell_volume 1255.95(10)
_cod_original_sg_symbol_H-M P-1
_cod_database_code 7116122

loop_
_symmetry_equiv_pos_as_xyz
'x, y, z'
'-x, -y, -z'

loop_
_atom_site_label
_atom_site_type_symbol
_atom_site_fract_x
_atom_site_fract_y
_atom_site_fract_z
_atom_site_U_iso_or_equiv
_atom_site_adp_type
_atom_site_occupancy
_atom_site_symmetry_multiplicity
_atom_site_calc_flag
_atom_site_refinement_flags
Cl1 Cl 0.17914(7) 0.32628(8) 0.40862(6) 0.0616(3) Uani 1 1 d .
Cl2 Cl 0.53774(11) 1.30106(8) 0.70622(9) 0.0846(4) Uani 1 1 d .
O1 O 0.0921(7) 0.2199(5) 0.3244(9) 0.257(5) Uani 1 1 d .
O2 O 0.2289(12) 0.3024(13) 0.5004(8) 0.317(6) Uani 1 1 d .
O3 O 0.1068(4) 0.4306(4) 0.4428(4) 0.1356(16) Uani 1 1 d .
O4 O 0.2906(7) 0.3666(7) 0.3807(8) 0.234(4) Uani 1 1 d .
N1 N 0.3452(2) 0.6674(2) 0.6511(2) 0.0538(6) Uani 1 1 d .
N2 N 0.0726(3) 0.7879(3) 1.1699(3) 0.0694(7) Uani 1 1 d .
N3 N 0.1817(2) 0.4699(2) 1.0810(2) 0.0537(5) Uani 1 1 d .
N4 N 0.3379(4) 0.1983(3) 0.9352(3) 0.0774(8) Uani 1 1 d .
C1 C 0.4864(3) 1.1281(3) 0.6639(3) 0.0565(6) Uani 1 1 d .
C2 C 0.5749(3) 1.0605(3) 0.7096(3) 0.0688(8) Uani 1 1 d .
H2 H 0.6600 1.1082 0.7649 0.083 Uiso 1 1 calc R
C3 C 0.5377(3) 0.9243(3) 0.6738(3) 0.0645(8) Uani 1 1 d .
H3 H 0.5982 0.8769 0.7040 0.077 Uiso 1 1 calc R
C4 C 0.4130(3) 0.8534(3) 0.5939(2) 0.0529(6) Uani 1 1 d .
C5 C 0.3282(3) 0.9235(4) 0.5501(3) 0.0701(9) Uani 1 1 d .
H5 H 0.2429 0.8763 0.4948 0.084 Uiso 1 1 calc R
C6 C 0.3642(3) 1.0613(4) 0.5846(3) 0.0714(9) Uani 1 1 d .
H6 H 0.3045 1.1088 0.5535 0.086 Uiso 1 1 calc R
C7 C 0.3744(4) 0.7032(3) 0.5541(3) 0.0626(7) Uani 1 1 d .
H7A H 0.4508 0.6612 0.5284 0.075 Uiso 1 1 calc R
H7B H 0.2917 0.6678 0.4875 0.075 Uiso 1 1 calc R
C8 C 0.4398(3) 0.6228(3) 0.7109(3) 0.0585(7) Uani 1 1 d .
H8 H 0.5252 0.6136 0.6916 0.070 Uiso 1 1 calc R
C9 C 0.4137(3) 0.5905(3) 0.7997(3) 0.0561(6) Uani 1 1 d .
H9 H 0.4812 0.5589 0.8415 0.067 Uiso 1 1 calc R
C10 C 0.2897(3) 0.6037(2) 0.8293(2) 0.0482(6) Uani 1 1 d .
C11 C 0.1956(3) 0.6534(3) 0.7672(3) 0.0575(7) Uani 1 1 d .
H11 H 0.1107 0.6668 0.7865 0.069 Uiso 1 1 calc R
C12 C 0.2253(3) 0.6831(3) 0.6781(3) 0.0598(7) Uani 1 1 d .
H12 H 0.1599 0.7152 0.6349 0.072 Uiso 1 1 calc R
C13 C 0.2569(3) 0.5614(3) 0.9203(2) 0.0494(6) Uani 1 1 d .
C14 C 0.2864(3) 0.4408(3) 0.9237(2) 0.0518(6) Uani 1 1 d .
H14 H 0.3351 0.3893 0.8731 0.062 Uiso 1 1 calc R
C15 C 0.2428(3) 0.3965(3) 1.0033(2) 0.0513(6) Uani 1 1 d .
C16 C 0.1587(3) 0.5891(3) 1.0805(2) 0.0514(6) Uani 1 1 d .
C17 C 0.1905(3) 0.6364(3) 0.9995(2) 0.0518(6) Uani 1 1 d .
H17 H 0.1673 0.7186 0.9981 0.062 Uiso 1 1 calc R
C18 C 0.0949(3) 0.6695(3) 1.1710(3) 0.0579(7) Uani 1 1 d .
C19 C 0.0629(3) 0.6218(4) 1.2523(3) 0.0687(8) Uani 1 1 d .
H19 H 0.0833 0.5381 1.2520 0.082 Uiso 1 1 calc R
C20 C 0.0014(4) 0.6979(5) 1.3329(3) 0.0832(11) Uani 1 1 d .
H20 H -0.0223 0.6674 1.3889 0.100 Uiso 1 1 calc R
C21 C -0.0251(4) 0.8187(5) 1.3311(3) 0.0918(14) Uani 1 1 d .
H21A H -0.0695 0.8721 1.3848 0.110 Uiso 1 1 calc R
C22 C 0.0135(4) 0.8623(4) 1.2497(4) 0.0854(11) Uani 1 1 d .
H22 H -0.0023 0.9475 1.2506 0.102 Uiso 1 1 calc R
C23 C 0.2597(3) 0.2609(3) 1.0012(3) 0.0565(7) Uani 1 1 d .
C24 C 0.1969(4) 0.2054(4) 1.0653(3) 0.0720(9) Uani 1 1 d .
H24 H 0.1433 0.2538 1.1127 0.086 Uiso 1 1 calc R
C25 C 0.2138(5) 0.0776(4) 1.0587(4) 0.0847(11) Uani 1 1 d .
H25 H 0.1709 0.0364 1.1006 0.102 Uiso 1 1 calc R
C26 C 0.2931(6) 0.0127(4) 0.9908(4) 0.0947(13) Uani 1 1 d .
H26 H 0.3073 -0.0744 0.9854 0.114 Uiso 1 1 calc R
C27 C 0.3530(6) 0.0751(4) 0.9297(5) 0.0973(14) Uani 1 1 d .
H27 H 0.4071 0.0285 0.8819 0.117 Uiso 1 1 calc R

loop_
_atom_site_aniso_label
_atom_site_aniso_U_11
_atom_site_aniso_U_22
_atom_site_aniso_U_33
_atom_site_aniso_U_23
_atom_site_aniso_U_13
_atom_site_aniso_U_12
Cl1 0.0645(4) 0.0650(5) 0.0655(5) 0.0290(3) 0.0263(3) 0.0239(3)
Cl2 0.1044(7) 0.0486(5) 0.0962(7) 0.0265(4) 0.0210(5) 0.0123(4)
O1 0.162(5) 0.096(3) 0.380(12) -0.032(5) 0.032(6) 0.001(3)
O2 0.413(13) 0.501(16) 0.241(8) 0.286(11) 0.148(9) 0.312(13)
O3 0.094(2) 0.094(2) 0.191(4) 0.019(2) 0.032(2) 0.0458(18)
O4 0.173(5) 0.208(6) 0.365(10) 0.091(6) 0.198(6) 0.049(4)
N1 0.0628(13) 0.0443(11) 0.0561(13) 0.0222(10) 0.0172(10) 0.0049(9)
N2 0.0677(15) 0.0609(15) 0.0701(16) 0.0131(12) 0.0190(13) 0.0164(12)
N3 0.0572(12) 0.0516(12) 0.0490(12) 0.0197(10) 0.0100(10) 0.0043(10)
N4 0.103(2) 0.0599(16) 0.086(2) 0.0376(15) 0.0381(17) 0.0295(15)
C1 0.0632(16) 0.0504(14) 0.0615(16) 0.0245(12) 0.0223(13) 0.0133(12)
C2 0.0625(17) 0.0617(18) 0.076(2) 0.0321(16) 0.0013(15) 0.0021(14)
C3 0.0633(17) 0.0586(17) 0.0741(19) 0.0352(15) 0.0064(14) 0.0117(13)
C4 0.0597(15) 0.0507(14) 0.0515(14) 0.0238(11) 0.0170(11) 0.0057(11)
C5 0.0544(16) 0.0691(19) 0.081(2) 0.0371(17) -0.0031(14) 0.0009(13)
C6 0.0639(18) 0.0677(19) 0.092(2) 0.0426(18) 0.0152(16) 0.0218(15)
C7 0.083(2) 0.0525(15) 0.0557(16) 0.0246(13) 0.0234(14) 0.0053(14)
C8 0.0572(15) 0.0534(15) 0.0722(18) 0.0279(13) 0.0247(13) 0.0139(12)
C9 0.0538(14) 0.0538(15) 0.0674(17) 0.0299(13) 0.0166(12) 0.0142(11)
C10 0.0501(13) 0.0392(12) 0.0548(14) 0.0195(10) 0.0126(10) 0.0052(9)
C11 0.0514(14) 0.0597(16) 0.0710(18) 0.0349(14) 0.0181(13) 0.0132(12)
C12 0.0565(15) 0.0606(16) 0.0701(18) 0.0368(14) 0.0124(13) 0.0112(12)
C13 0.0479(12) 0.0462(13) 0.0521(14) 0.0195(11) 0.0101(10) 0.0055(10)
C14 0.0559(14) 0.0484(13) 0.0541(14) 0.0227(11) 0.0155(11) 0.0115(11)
C15 0.0522(13) 0.0484(13) 0.0502(13) 0.0211(11) 0.0064(11) 0.0050(10)
C16 0.0489(13) 0.0492(13) 0.0489(13) 0.0152(11) 0.0087(10) 0.0025(10)
C17 0.0530(13) 0.0432(12) 0.0557(14) 0.0173(11) 0.0113(11) 0.0076(10)
C18 0.0481(13) 0.0586(16) 0.0531(14) 0.0106(12) 0.0088(11) 0.0017(11)
C19 0.0614(17) 0.076(2) 0.0561(16) 0.0152(15) 0.0157(13) -0.0031(14)
C20 0.072(2) 0.100(3) 0.0582(19) 0.0114(18) 0.0206(16) -0.0014(19)
C21 0.064(2) 0.114(3) 0.067(2) -0.002(2) 0.0227(16) 0.012(2)
C22 0.075(2) 0.078(2) 0.081(2) 0.0040(19) 0.0185(18) 0.0228(18)
C23 0.0613(15) 0.0532(15) 0.0548(15) 0.0259(12) 0.0072(12) 0.0088(12)
C24 0.087(2) 0.0658(19) 0.075(2) 0.0407(17) 0.0215(17) 0.0153(16)
C25 0.109(3) 0.069(2) 0.088(3) 0.048(2) 0.021(2) 0.012(2)
C26 0.132(4) 0.062(2) 0.104(3) 0.046(2) 0.031(3) 0.030(2)
C27 0.138(4) 0.065(2) 0.113(3) 0.043(2) 0.056(3) 0.043(2)

loop_
_atom_type_symbol
_atom_type_description
_atom_type_scat_dispersion_real
_atom_type_scat_dispersion_imag
_atom_type_scat_source
C C 0.0181 0.0091 'International Tables Vol C Tables 4.2.6.8 and 6.1.1.4'
H H 0.0000 0.0000 'International Tables Vol C Tables 4.2.6.8 and 6.1.1.4'
N N 0.0311 0.0180 'International Tables Vol C Tables 4.2.6.8 and 6.1.1.4'
O O 0.0492 0.0322 'International Tables Vol C Tables 4.2.6.8 and 6.1.1.4'
Cl Cl 0.3639 0.7018 'International Tables Vol C Tables 4.2.6.8 and 6.1.1.4'

loop_
_geom_angle_atom_site_label_1
_geom_angle_atom_site_label_2
_geom_angle_atom_site_label_3
_geom_angle
O2 Cl1 O4 103.7(7)
O2 Cl1 O1 112.5(8)
O4 Cl1 O1 114.3(5)
O2 Cl1 O3 107.0(5)
O4 Cl1 O3 110.9(4)
O1 Cl1 O3 108.2(3)
C12 N1 C8 120.9(2)
C12 N1 C7 119.1(3)
C8 N1 C7 120.1(3)
C18 N2 C22 117.8(3)
C15 N3 C16 118.6(2)
C23 N4 C27 117.5(3)
C6 C1 C2 121.3(3)
C6 C1 Cl2 120.3(2)
C2 C1 Cl2 118.4(2)
C3 C2 C1 118.8(3)
C3 C2 H2 120.6
C1 C2 H2 120.6
C2 C3 C4 121.3(3)
C2 C3 H3 119.3
C4 C3 H3 119.3
C5 C4 C3 118.4(3)
C5 C4 C7 120.9(3)
C3 C4 C7 120.7(3)
C4 C5 C6 121.3(3)
C4 C5 H5 119.4
C6 C5 H5 119.4
C1 C6 C5 119.0(3)
C1 C6 H6 120.5
C5 C6 H6 120.5
C4 C7 N1 110.0(2)
C4 C7 H7A 109.7
N1 C7 H7A 109.7
C4 C7 H7B 109.7
N1 C7 H7B 109.7
H7A C7 H7B 108.2
N1 C8 C9 120.3(3)
N1 C8 H8 119.9
C9 C8 H8 119.9
C8 C9 C10 120.6(3)
C8 C9 H9 119.7
C10 C9 H9 119.7
C9 C10 C11 117.5(3)
C9 C10 C13 121.1(2)
C11 C10 C13 121.4(2)
C12 C11 C10 119.9(3)
C12 C11 H11 120.0
C10 C11 H11 120.0
N1 C12 C11 120.8(3)
N1 C12 H12 119.6
C11 C12 H12 119.6
C14 C13 C17 118.8(2)
C14 C13 C10 119.5(2)
C17 C13 C10 121.7(2)
C13 C14 C15 118.6(3)
C13 C14 H14 120.7
C15 C14 H14 120.7
N3 C15 C14 122.6(3)
N3 C15 C23 117.4(2)
C14 C15 C23 120.0(3)
N3 C16 C17 122.5(3)
N3 C16 C18 116.8(3)
C17 C16 C18 120.7(3)
C16 C17 C13 118.8(3)
C16 C17 H17 120.6
C13 C17 H17 120.6
N2 C18 C19 123.0(3)
N2 C18 C16 116.3(3)
C19 C18 C16 120.7(3)
C20 C19 C18 118.8(4)
C20 C19 H19 120.6
C18 C19 H19 120.6
C21 C20 C19 118.7(4)
C21 C20 H20 120.6
C19 C20 H20 120.6
C20 C21 C22 119.4(4)
C20 C21 H21A 120.3
C22 C21 H21A 120.3
N2 C22 C21 122.2(4)
N2 C22 H22 118.9
C21 C22 H22 118.9
N4 C23 C24 123.0(3)
N4 C23 C15 116.1(3)
C24 C23 C15 121.0(3)
C23 C24 C25 118.7(4)
C23 C24 H24 120.6
C25 C24 H24 120.6
C26 C25 C24 118.6(4)
C26 C25 H25 120.7
C24 C25 H25 120.7
C25 C26 C27 119.2(4)
C25 C26 H26 120.4
C27 C26 H26 120.4
N4 C27 C26 123.0(4)
N4 C27 H27 118.5
C26 C27 H27 118.5

loop_
_geom_bond_atom_site_label_1
_geom_bond_atom_site_label_2
_geom_bond_distance
Cl1 O2 1.307(6)
Cl1 O4 1.325(4)
Cl1 O1 1.331(6)
Cl1 O3 1.398(3)
Cl2 C1 1.739(3)
N1 C12 1.335(4)
N1 C8 1.342(4)
N1 C7 1.501(4)
N2 C18 1.331(4)
N2 C22 1.344(5)
N3 C15 1.336(4)
N3 C16 1.339(4)
N4 C23 1.331(4)
N4 C27 1.338(5)
C1 C6 1.361(5)
C1 C2 1.383(4)
C2 C3 1.363(5)
C2 H2 0.9500
C3 C4 1.388(4)
C3 H3 0.9500
C4 C5 1.371(4)
C4 C7 1.501(4)
C5 C6 1.379(5)
C5 H5 0.9500
C6 H6 0.9500
C7 H7A 0.9900
C7 H7B 0.9900
C8 C9 1.368(4)
C8 H8 0.9500
C9 C10 1.386(4)
C9 H9 0.9500
C10 C11 1.393(4)
C10 C13 1.479(4)
C11 C12 1.370(4)
C11 H11 0.9500
C12 H12 0.9500
C13 C14 1.386(4)
C13 C17 1.392(4)
C14 C15 1.397(4)
C14 H14 0.9500
C15 C23 1.490(4)
C16 C17 1.388(4)
C16 C18 1.488(4)
C17 H17 0.9500
C18 C19 1.395(5)
C19 C20 1.374(5)
C19 H19 0.9500
C20 C21 1.373(7)
C20 H20 0.9500
C21 C22 1.394(7)
C21 H21A 0.9500
C22 H22 0.9500
C23 C24 1.386(4)
C24 C25 1.388(5)
C24 H24 0.9500
C25 C26 1.362(6)
C25 H25 0.9500
C26 C27 1.386(6)
C26 H26 0.9500
C27 H27 0.9500
